data_4080042
loop_
_publ_author_name
'Sinha, Arup'
'Majumdar, Moumita'
'Sarkar, Mithun'
'Ghatak, Tapas'
'Bera, Jitendra K.'

_publ_section_title
;
 Understanding C--H Bond Activation on a Diruthenium(I) Platform
;
_journal_issue 1
_journal_name_full Organometallics
_journal_page_first 340
_journal_paper_doi 10.1021/om301228h
_journal_volume 32
_journal_year 2013
_chemical_formula_moiety 'C34 H23 N4 O6 Ru2, B F4'
_chemical_formula_sum 'C34 H23 B F4 N4 O6 Ru2'
_chemical_formula_weight 872.51
_chemical_name_systematic
; 
 ? 
;
_space_group_IT_number 61
_symmetry_cell_setting orthorhombic
_symmetry_space_group_name_Hall '-P 2ac 2ab'
_symmetry_space_group_name_H-M 'P b c a'
_atom_sites_solution_hydrogens geom
_atom_sites_solution_primary direct
_atom_sites_solution_secondary difmap
_audit_creation_method SHELXL-97
_cell_angle_alpha 90.00
_cell_angle_beta 90.00
_cell_angle_gamma 90.00
_cell_formula_units_Z 8
_cell_length_a 14.986(3)
_cell_length_b 16.923(4)
_cell_length_c 25.396(5)
_cell_measurement_reflns_used 2276
_cell_measurement_temperature 100(2)
_cell_measurement_theta_max 25.17
_cell_measurement_theta_min 2.41
_cell_volume 6441(2)
_computing_cell_refinement 'Bruker SAINT'
_computing_data_collection 'Bruker APEX'
_computing_data_reduction 'Bruker SAINT'
_computing_molecular_graphics ORTEP
_computing_publication_material ciftab
_computing_structure_refinement 'SHELXL-97 (Sheldrick, 1997)'
_computing_structure_solution 'SHELXS-97 (Sheldrick, 1990)'
_diffrn_ambient_temperature 100(2)
_diffrn_measured_fraction_theta_full 0.994
_diffrn_measured_fraction_theta_max 0.994
_diffrn_measurement_device_type 'Bruker SMART APEX'
_diffrn_measurement_method 'omega scans'
_diffrn_radiation_monochromator graphite
_diffrn_radiation_source 'fine-focus sealed tube'
_diffrn_radiation_type MoK\a
_diffrn_radiation_wavelength 0.71073
_diffrn_reflns_av_R_equivalents 0.1979
_diffrn_reflns_av_sigmaI/netI 0.1286
_diffrn_reflns_limit_h_max 19
_diffrn_reflns_limit_h_min -19
_diffrn_reflns_limit_k_max 22
_diffrn_reflns_limit_k_min -21
_diffrn_reflns_limit_l_max 33
_diffrn_reflns_limit_l_min -33
_diffrn_reflns_number 55460
_diffrn_reflns_theta_full 28.24
_diffrn_reflns_theta_max 28.24
_diffrn_reflns_theta_min 1.98
_exptl_absorpt_coefficient_mu 1.015
_exptl_absorpt_correction_T_max 0.7783
_exptl_absorpt_correction_T_min 0.7371
_exptl_absorpt_correction_type empirical
_exptl_absorpt_process_details SADABS
_exptl_crystal_colour red
_exptl_crystal_density_diffrn 1.800
_exptl_crystal_density_method 'not measured'
_exptl_crystal_description block
_exptl_crystal_F_000 3456
_exptl_crystal_size_max 0.32
_exptl_crystal_size_mid 0.29
_exptl_crystal_size_min 0.26
_refine_diff_density_max 1.863
_refine_diff_density_min -1.221
_refine_diff_density_rms 0.177
_refine_ls_extinction_method none
_refine_ls_goodness_of_fit_ref 1.010
_refine_ls_hydrogen_treatment constr
_refine_ls_matrix_type full
_refine_ls_number_parameters 452
_refine_ls_number_reflns 7917
_refine_ls_number_restraints 0
_refine_ls_restrained_S_all 1.010
_refine_ls_R_factor_all 0.1628
_refine_ls_R_factor_gt 0.0658
_refine_ls_shift/su_max 0.001
_refine_ls_shift/su_mean 0.000
_refine_ls_structure_factor_coef Fsqd
_refine_ls_weighting_details 'calc w=1/[\s^2^(Fo^2^)+(0.0836P)^2^+0.0000P] where P=(Fo^2^+2Fc^2^)/3'
_refine_ls_weighting_scheme calc
_refine_ls_wR_factor_gt 0.1440
_refine_ls_wR_factor_ref 0.1898
_reflns_number_gt 3811
_reflns_number_total 7917
_reflns_threshold_expression >2sigma(I)
_cod_data_source_file om301228h_si_002.cif
_cod_data_source_block compound3
_cod_depositor_comments
;
The following automatic conversions were performed:

'_symmetry_cell_setting' value 'Orthorhombic' changed to
'orthorhombic' according to
/home/saulius/struct/CIF-dictionaries/cif_core.dic dictionary named
'cif_core.dic' version 2.4.2 from 2011-04-26.

Automatic conversion script
Id: cif_fix_values 1891 2012-01-12 08:04:46Z andrius 
;
_cod_original_cell_volume 6440(2)
_cod_original_sg_symbol_H-M Pbca
_cod_database_code 4080042

loop_
_symmetry_equiv_pos_as_xyz
'x, y, z'
'-x+1/2, -y, z+1/2'
'x+1/2, -y+1/2, -z'
'-x, y+1/2, -z+1/2'
'-x, -y, -z'
'x-1/2, y, -z-1/2'
'-x-1/2, y-1/2, z'
'x, -y-1/2, z-1/2'

loop_
_atom_site_label
_atom_site_type_symbol
_atom_site_fract_x
_atom_site_fract_y
_atom_site_fract_z
_atom_site_U_iso_or_equiv
_atom_site_adp_type
_atom_site_occupancy
_atom_site_symmetry_multiplicity
_atom_site_calc_flag
_atom_site_refinement_flags
Ru2 Ru 0.24722(4) 0.12608(4) 0.53180(2) 0.02515(16) Uani 1 1 d .
Ru1 Ru 0.31979(4) 0.10093(4) 0.62677(2) 0.02699(18) Uani 1 1 d .
C15 C 0.1611(5) 0.2161(5) 0.6253(3) 0.0284(18) Uani 1 1 d .
N2 N 0.1782(4) 0.2175(4) 0.5722(2) 0.0258(14) Uani 1 1 d .
C1 C 0.2724(5) 0.0004(5) 0.6321(3) 0.034(2) Uani 1 1 d .
N4 N 0.3721(4) 0.2181(4) 0.6165(2) 0.0235(14) Uani 1 1 d .
O5 O 0.1391(4) 0.2007(4) 0.32691(19) 0.0341(14) Uani 1 1 d .
C24 C 0.1879(5) 0.1862(4) 0.4697(3) 0.0238(16) Uani 1 1 d .
C25 C 0.1647(6) 0.1229(5) 0.3097(3) 0.042(2) Uani 1 1 d .
H25A H 0.2280 0.1143 0.3174 0.063 Uiso 1 1 calc R
H25B H 0.1548 0.1182 0.2717 0.063 Uiso 1 1 calc R
H25C H 0.1288 0.0833 0.3282 0.063 Uiso 1 1 calc R
C31 C 0.3801(5) 0.2361(5) 0.4780(3) 0.0305(19) Uani 1 1 d .
H31 H 0.3603 0.2070 0.4482 0.037 Uiso 1 1 calc R
O1 O 0.2437(4) -0.0630(4) 0.6356(2) 0.0440(15) Uani 1 1 d .
N3 N 0.3569(4) 0.2104(4) 0.5253(2) 0.0248(14) Uani 1 1 d .
C3 C 0.3041(6) 0.0486(5) 0.4912(3) 0.036(2) Uani 1 1 d .
C23 C 0.1860(5) 0.1667(5) 0.4164(3) 0.0275(17) Uani 1 1 d .
H23 H 0.2119 0.1183 0.4051 0.033 Uiso 1 1 calc R
C32 C 0.4322(5) 0.3039(5) 0.4693(3) 0.035(2) Uani 1 1 d .
H32 H 0.4501 0.3185 0.4347 0.042 Uiso 1 1 calc R
C36 C 0.4551(5) 0.3657(5) 0.6090(3) 0.034(2) Uani 1 1 d .
H36 H 0.4847 0.4151 0.6064 0.041 Uiso 1 1 calc R
C39 C 0.3808(5) 0.2226(6) 0.7113(3) 0.034(2) Uani 1 1 d .
O3 O 0.3366(5) 0.0013(4) 0.4663(3) 0.058(2) Uani 1 1 d .
O2 O 0.4731(4) 0.0261(3) 0.5699(2) 0.0399(15) Uani 1 1 d .
C4 C 0.1524(6) 0.0603(5) 0.5406(3) 0.033(2) Uani 1 1 d .
N1 N 0.2008(4) 0.1600(4) 0.6543(3) 0.0283(15) Uani 1 1 d .
C14 C 0.1003(5) 0.2728(5) 0.6475(3) 0.0313(19) Uani 1 1 d .
C17 C 0.0888(5) 0.3347(5) 0.5634(3) 0.034(2) Uani 1 1 d .
H17 H 0.0687 0.3769 0.5418 0.041 Uiso 1 1 calc R
O4 O 0.0903(4) 0.0198(4) 0.5460(3) 0.0509(18) Uani 1 1 d .
C18 C 0.1409(5) 0.2725(5) 0.5413(3) 0.0245(17) Uani 1 1 d .
C13 C 0.0769(6) 0.2623(6) 0.7002(4) 0.040(2) Uani 1 1 d .
H13 H 0.0380 0.2988 0.7170 0.048 Uiso 1 1 calc R
C22 C 0.1465(5) 0.2171(5) 0.3788(3) 0.0297(18) Uani 1 1 d .
C20 C 0.1135(5) 0.3115(5) 0.4470(3) 0.0295(18) Uani 1 1 d .
H20 H 0.0898 0.3609 0.4579 0.035 Uiso 1 1 calc R
C11 C 0.1725(6) 0.1506(5) 0.7047(3) 0.034(2) Uani 1 1 d .
H11 H 0.1970 0.1085 0.7249 0.041 Uiso 1 1 calc R
C19 C 0.1494(5) 0.2580(4) 0.4849(3) 0.0240(17) Uani 1 1 d .
C12 C 0.1105(6) 0.1987(6) 0.7278(3) 0.041(2) Uani 1 1 d .
H12 H 0.0907 0.1883 0.7626 0.049 Uiso 1 1 calc R
C16 C 0.0680(5) 0.3336(5) 0.6147(3) 0.036(2) Uani 1 1 d .
H16 H 0.0313 0.3740 0.6290 0.043 Uiso 1 1 calc R
C34 C 0.4336(5) 0.3233(4) 0.5630(3) 0.0270(18) Uani 1 1 d .
C38 C 0.3955(5) 0.2605(5) 0.6596(3) 0.0228(16) Uani 1 1 d .
C37 C 0.4338(5) 0.3363(5) 0.6566(3) 0.0304(19) Uani 1 1 d .
H37 H 0.4445 0.3662 0.6876 0.036 Uiso 1 1 calc R
C44 C 0.3958(7) 0.1431(6) 0.7192(4) 0.048(3) Uani 1 1 d .
H44 H 0.4160 0.1102 0.6913 0.057 Uiso 1 1 calc R
C2 C 0.4164(6) 0.0542(5) 0.5932(3) 0.0323(19) Uani 1 1 d .
C21 C 0.1135(5) 0.2911(5) 0.3949(3) 0.0313(19) Uani 1 1 d .
H21 H 0.0910 0.3270 0.3694 0.038 Uiso 1 1 calc R
C33 C 0.4565(5) 0.3481(5) 0.5117(4) 0.034(2) Uani 1 1 d .
H33 H 0.4889 0.3958 0.5068 0.040 Uiso 1 1 calc R
C40 C 0.3526(6) 0.2692(7) 0.7535(3) 0.054(3) Uani 1 1 d .
H40 H 0.3422 0.3238 0.7475 0.065 Uiso 1 1 calc R
C43 C 0.3803(8) 0.1121(7) 0.7697(4) 0.077(4) Uani 1 1 d .
H43 H 0.3897 0.0573 0.7759 0.092 Uiso 1 1 calc R
C41 C 0.3395(7) 0.2409(11) 0.8021(4) 0.080(4) Uani 1 1 d .
H41 H 0.3224 0.2744 0.8303 0.096 Uiso 1 1 calc R
O6 O 0.3329(7) 0.1446(6) 0.8628(4) 0.101(3) Uiso 1 1 d .
C45 C 0.3273(9) 0.0658(8) 0.8709(5) 0.083(4) Uiso 1 1 d .
H45A H 0.2703 0.0462 0.8571 0.125 Uiso 1 1 calc R
H45B H 0.3308 0.0548 0.9087 0.125 Uiso 1 1 calc R
H45C H 0.3766 0.0393 0.8527 0.125 Uiso 1 1 calc R
C42 C 0.3522(8) 0.1588(12) 0.8096(4) 0.092(6) Uani 1 1 d .
F2 F 0.3845(4) 0.4261(4) 0.8367(2) 0.0717(19) Uani 1 1 d .
B1 B 0.4094(9) 0.4763(8) 0.7961(5) 0.056(3) Uani 1 1 d .
F1 F 0.4210(4) 0.5522(3) 0.8134(2) 0.0641(17) Uani 1 1 d .
F4 F 0.3419(5) 0.4750(4) 0.7585(3) 0.088(2) Uani 1 1 d .
C35 C 0.3884(5) 0.2506(4) 0.5676(3) 0.0249(17) Uani 1 1 d .
F3 F 0.4861(5) 0.4474(4) 0.7748(3) 0.093(2) Uani 1 1 d .

loop_
_atom_site_aniso_label
_atom_site_aniso_U_11
_atom_site_aniso_U_22
_atom_site_aniso_U_33
_atom_site_aniso_U_23
_atom_site_aniso_U_13
_atom_site_aniso_U_12
Ru2 0.0280(3) 0.0259(3) 0.0215(3) -0.0020(3) -0.0020(3) 0.0008(3)
Ru1 0.0269(3) 0.0304(3) 0.0236(3) 0.0026(3) -0.0026(3) -0.0028(3)
C15 0.024(4) 0.039(5) 0.021(4) -0.006(4) -0.005(3) -0.015(3)
N2 0.025(3) 0.029(4) 0.023(3) -0.005(3) 0.004(3) 0.001(3)
C1 0.030(5) 0.041(5) 0.030(5) 0.005(4) -0.007(4) 0.010(4)
N4 0.021(3) 0.025(3) 0.024(3) -0.002(3) 0.002(3) 0.002(3)
O5 0.036(3) 0.051(4) 0.015(3) -0.006(3) 0.000(2) -0.004(3)
C24 0.025(4) 0.025(4) 0.021(4) 0.007(3) -0.006(3) -0.003(3)
C25 0.048(6) 0.063(6) 0.015(4) -0.010(4) 0.004(4) -0.003(5)
C31 0.018(4) 0.043(5) 0.031(5) -0.002(4) 0.004(3) 0.004(4)
O1 0.038(4) 0.033(4) 0.061(4) 0.006(3) -0.002(3) -0.006(3)
N3 0.024(3) 0.032(4) 0.018(3) -0.004(3) 0.003(3) 0.002(3)
C3 0.045(6) 0.033(5) 0.031(5) 0.001(4) -0.007(4) -0.002(4)
C23 0.026(4) 0.029(4) 0.028(4) -0.001(3) 0.003(4) 0.002(4)
C32 0.028(5) 0.044(5) 0.033(5) 0.007(4) 0.011(4) 0.011(4)
C36 0.028(5) 0.032(5) 0.043(5) -0.006(4) -0.012(4) 0.006(4)
C39 0.024(4) 0.057(6) 0.021(4) 0.003(4) 0.004(3) -0.012(4)
O3 0.065(5) 0.051(4) 0.057(4) -0.031(4) -0.006(4) 0.020(4)
O2 0.036(4) 0.038(4) 0.046(4) -0.002(3) 0.001(3) 0.003(3)
C4 0.038(5) 0.032(5) 0.028(5) 0.003(4) -0.014(4) 0.009(4)
N1 0.030(4) 0.031(4) 0.024(4) 0.010(3) 0.003(3) -0.004(3)
C14 0.024(4) 0.046(5) 0.023(4) -0.006(4) -0.003(3) -0.010(4)
C17 0.032(5) 0.034(5) 0.037(5) -0.008(4) -0.008(4) 0.003(4)
O4 0.045(4) 0.044(4) 0.064(5) 0.020(3) -0.018(3) -0.016(3)
C18 0.019(4) 0.026(4) 0.029(4) -0.005(3) -0.004(3) -0.004(3)
C13 0.022(4) 0.056(6) 0.043(6) -0.010(5) -0.002(4) -0.007(4)
C22 0.027(4) 0.036(5) 0.026(4) 0.004(4) -0.001(3) -0.014(3)
C20 0.029(4) 0.026(4) 0.033(5) 0.003(4) -0.004(4) -0.007(3)
C11 0.033(5) 0.046(5) 0.024(4) 0.006(3) 0.004(4) -0.012(4)
C19 0.024(4) 0.021(4) 0.027(4) 0.003(3) -0.007(3) -0.006(3)
C12 0.025(5) 0.068(7) 0.030(5) -0.015(5) 0.012(4) -0.013(4)
C16 0.023(4) 0.040(5) 0.045(6) -0.014(4) 0.000(4) 0.000(4)
C34 0.020(4) 0.026(4) 0.035(5) 0.010(4) 0.003(3) 0.001(3)
C38 0.017(4) 0.035(5) 0.017(4) -0.005(3) -0.006(3) 0.002(3)
C37 0.026(4) 0.037(5) 0.029(5) -0.010(4) -0.001(4) 0.004(4)
C44 0.060(6) 0.052(6) 0.031(5) 0.005(4) -0.020(5) -0.036(5)
C2 0.032(5) 0.032(5) 0.033(5) -0.001(4) -0.008(4) -0.007(4)
C21 0.033(5) 0.030(5) 0.031(5) 0.003(4) -0.007(4) -0.005(4)
C33 0.024(4) 0.031(5) 0.045(6) 0.014(4) 0.004(4) 0.005(3)
C40 0.034(5) 0.108(9) 0.021(5) -0.005(5) -0.003(4) 0.009(6)
C43 0.090(9) 0.090(10) 0.051(7) 0.038(7) -0.042(7) -0.060(8)
C41 0.043(7) 0.170(15) 0.026(6) -0.001(8) 0.006(5) -0.010(8)
C42 0.050(7) 0.203(17) 0.022(6) 0.012(8) 0.000(5) -0.073(9)
F2 0.090(5) 0.073(4) 0.052(4) 0.005(3) -0.026(3) 0.005(4)
B1 0.065(9) 0.056(8) 0.045(7) -0.010(6) -0.020(6) 0.019(7)
F1 0.078(4) 0.052(4) 0.063(4) -0.017(3) -0.011(3) 0.008(3)
F4 0.129(6) 0.064(4) 0.071(4) 0.004(3) -0.059(4) -0.001(4)
C35 0.030(4) 0.024(4) 0.021(4) 0.003(3) -0.001(3) 0.011(3)
F3 0.113(6) 0.079(5) 0.086(5) -0.001(4) 0.018(5) 0.042(4)

loop_
_atom_type_symbol
_atom_type_description
_atom_type_scat_dispersion_real
_atom_type_scat_dispersion_imag
_atom_type_scat_source
C C 0.0033 0.0016 'International Tables Vol C Tables 4.2.6.8 and 6.1.1.4'
H H 0.0000 0.0000 'International Tables Vol C Tables 4.2.6.8 and 6.1.1.4'
B B 0.0013 0.0007 'International Tables Vol C Tables 4.2.6.8 and 6.1.1.4'
N N 0.0061 0.0033 'International Tables Vol C Tables 4.2.6.8 and 6.1.1.4'
O O 0.0106 0.0060 'International Tables Vol C Tables 4.2.6.8 and 6.1.1.4'
F F 0.0171 0.0103 'International Tables Vol C Tables 4.2.6.8 and 6.1.1.4'
Ru Ru -1.2594 0.8363 'International Tables Vol C Tables 4.2.6.8 and 6.1.1.4'

loop_
_geom_angle_atom_site_label_1
_geom_angle_atom_site_label_2
_geom_angle_atom_site_label_3
_geom_angle
C4 Ru2 C3 89.7(4)
C4 Ru2 C24 93.4(3)
C3 Ru2 C24 96.8(3)
C4 Ru2 N2 90.3(3)
C3 Ru2 N2 175.4(3)
C24 Ru2 N2 78.6(3)
C4 Ru2 N3 176.0(3)
C3 Ru2 N3 94.2(3)
C24 Ru2 N3 86.8(3)
N2 Ru2 N3 85.8(2)
C4 Ru2 Ru1 96.2(2)
C3 Ru2 Ru1 101.5(3)
C24 Ru2 Ru1 159.2(2)
N2 Ru2 Ru1 83.00(17)
N3 Ru2 Ru1 82.33(16)
C1 Ru1 C2 86.6(4)
C1 Ru1 N4 177.0(3)
C2 Ru1 N4 93.0(3)
C1 Ru1 N1 94.9(3)
C2 Ru1 N1 171.6(3)
N4 Ru1 N1 85.0(2)
C1 Ru1 Ru2 93.2(2)
C2 Ru1 Ru2 88.3(2)
N4 Ru1 Ru2 83.81(16)
N1 Ru1 Ru2 83.30(17)
N1 C15 N2 118.0(7)
N1 C15 C14 122.5(7)
N2 C15 C14 119.5(7)
C18 N2 C15 120.7(7)
C18 N2 Ru2 115.1(5)
C15 N2 Ru2 123.6(5)
O1 C1 Ru1 179.1(7)
C38 N4 C35 118.0(7)
C38 N4 Ru1 119.0(5)
C35 N4 Ru1 122.8(5)
C22 O5 C25 117.5(6)
C23 C24 C19 117.7(7)
C23 C24 Ru2 129.1(6)
C19 C24 Ru2 113.1(5)
N3 C31 C32 123.8(8)
C31 N3 C35 117.5(7)
C31 N3 Ru2 118.8(5)
C35 N3 Ru2 122.0(5)
O3 C3 Ru2 178.5(8)
C24 C23 C22 121.5(7)
C33 C32 C31 118.2(8)
C37 C36 C34 120.2(8)
C44 C39 C40 119.2(9)
C44 C39 C38 121.9(8)
C40 C39 C38 118.9(9)
O4 C4 Ru2 178.2(7)
C15 N1 C11 117.6(7)
C15 N1 Ru1 121.0(5)
C11 N1 Ru1 120.6(6)
C13 C14 C16 125.1(8)
C13 C14 C15 116.9(8)
C16 C14 C15 118.1(7)
C16 C17 C18 120.1(8)
N2 C18 C17 120.6(7)
N2 C18 C19 115.0(7)
C17 C18 C19 124.0(7)
C12 C13 C14 119.6(8)
O5 C22 C21 115.8(7)
O5 C22 C23 124.7(8)
C21 C22 C23 119.4(7)
C21 C20 C19 119.5(8)
N1 C11 C12 123.1(8)
C24 C19 C20 121.4(7)
C24 C19 C18 116.9(7)
C20 C19 C18 121.5(7)
C11 C12 C13 119.7(8)
C17 C16 C14 120.4(8)
C36 C34 C35 119.1(7)
C36 C34 C33 123.9(8)
C35 C34 C33 116.9(8)
N4 C38 C37 123.0(7)
N4 C38 C39 116.7(7)
C37 C38 C39 120.3(7)
C36 C37 C38 118.9(8)
C39 C44 C43 118.0(11)
O2 C2 Ru1 176.1(7)
C20 C21 C22 120.3(8)
C32 C33 C34 120.1(8)
C41 C40 C39 123.4(13)
C42 C43 C44 121.2(12)
C40 C41 C42 117.2(13)
C45 O6 C42 109.2(13)
C43 C42 O6 133.3(17)
C43 C42 C41 121.0(11)
O6 C42 C41 105.7(14)
F3 B1 F1 110.9(11)
F3 B1 F2 107.7(9)
F1 B1 F2 111.8(9)
F3 B1 F4 109.5(10)
F1 B1 F4 109.1(9)
F2 B1 F4 107.8(10)
N3 C35 N4 116.8(7)
N3 C35 C34 122.7(7)
N4 C35 C34 120.5(7)

loop_
_geom_bond_atom_site_label_1
_geom_bond_atom_site_label_2
_geom_bond_distance
Ru2 C4 1.819(9)
Ru2 C3 1.873(9)
Ru2 C24 2.076(7)
Ru2 N2 2.126(6)
Ru2 N3 2.182(6)
Ru2 Ru1 2.6796(10)
Ru1 C1 1.848(9)
Ru1 C2 1.858(9)
Ru1 N4 2.148(6)
Ru1 N1 2.161(7)
C15 N1 1.342(10)
C15 N2 1.372(9)
C15 C14 1.438(11)
N2 C18 1.340(9)
C1 O1 1.158(10)
N4 C38 1.356(9)
N4 C35 1.381(9)
O5 C22 1.352(9)
O5 C25 1.439(10)
C24 C23 1.394(10)
C24 C19 1.399(10)
C31 N3 1.325(9)
C31 C32 1.406(11)
N3 C35 1.356(9)
C3 O3 1.131(10)
C23 C22 1.409(11)
C32 C33 1.362(12)
C36 C37 1.345(11)
C36 C34 1.408(11)
C39 C44 1.380(13)
C39 C40 1.397(12)
C39 C38 1.477(10)
O2 C2 1.138(9)
C4 O4 1.163(10)
N1 C11 1.356(10)
C14 C13 1.394(11)
C14 C16 1.411(12)
C17 C16 1.338(11)
C17 C18 1.426(11)
C18 C19 1.459(10)
C13 C12 1.380(12)
C22 C21 1.407(12)
C20 C21 1.369(11)
C20 C19 1.426(10)
C11 C12 1.367(12)
C34 C35 1.409(10)
C34 C33 1.411(11)
C38 C37 1.406(11)
C44 C43 1.406(13)
C40 C41 1.337(14)
C43 C42 1.352(19)
C41 C42 1.41(2)
O6 C45 1.351(15)
O6 C42 1.402(13)
F2 B1 1.387(14)
B1 F3 1.363(14)
B1 F1 1.368(13)
B1 F4 1.393(13)

loop_
_geom_torsion_atom_site_label_1
_geom_torsion_atom_site_label_2
_geom_torsion_atom_site_label_3
_geom_torsion_atom_site_label_4
_geom_torsion
N4 C38 C39 C44 38.3(11)
N1 C18 C19 C24 0.4(10)
N1 Ru1 Ru2 N2 22.8(2)
N3 Ru1 Ru2 N4 -23.7(2)
